data_4082732
loop_
_publ_author_name
'Liu, Jun-Feng'
'Pan, Fu-Xing'
'Yao, Shuang'
'Min, Xue'
'Cui, Dongmei'
'Sun, Zhong-Ming'

_publ_section_title
;
 Syntheses, Structure, and Properties of Mixed Cp--Amidinate
 Rare-Earth-Metal(III) Complexes
;
_journal_issue 6
_journal_name_full Organometallics
_journal_page_first 1374
_journal_paper_doi 10.1021/om400856d
_journal_volume 33
_journal_year 2014
_chemical_formula_sum 'C30 H38 N3 Si2 Y'
_chemical_formula_weight 585.72
_chemical_name_systematic
; 
 ? 
;
_space_group_IT_number 2
_symmetry_cell_setting triclinic
_symmetry_space_group_name_Hall '-P 1'
_symmetry_space_group_name_H-M 'P -1'
_atom_sites_solution_hydrogens geom
_atom_sites_solution_primary direct
_atom_sites_solution_secondary difmap
_audit_creation_method SHELXL-97
_cell_angle_alpha 89.365(6)
_cell_angle_beta 86.763(7)
_cell_angle_gamma 80.351(6)
_cell_formula_units_Z 2
_cell_length_a 8.745(3)
_cell_length_b 8.947(3)
_cell_length_c 20.623(8)
_cell_measurement_temperature 293(2)
_cell_volume 1588.2(10)
_computing_structure_refinement 'SHELXL-97 (Sheldrick, 1997)'
_computing_structure_solution 'SHELXS-97 (Sheldrick, 1990)'
_diffrn_ambient_temperature 293(2)
_diffrn_measured_fraction_theta_full 0.982
_diffrn_measured_fraction_theta_max 0.982
_diffrn_radiation_monochromator graphite
_diffrn_radiation_source 'fine-focus sealed tube'
_diffrn_radiation_type MoK\a
_diffrn_radiation_wavelength 0.71073
_diffrn_reflns_av_R_equivalents 0.0288
_diffrn_reflns_av_sigmaI/netI 0.0722
_diffrn_reflns_limit_h_max 5
_diffrn_reflns_limit_h_min -10
_diffrn_reflns_limit_k_max 10
_diffrn_reflns_limit_k_min -11
_diffrn_reflns_limit_l_max 25
_diffrn_reflns_limit_l_min -25
_diffrn_reflns_number 8656
_diffrn_reflns_theta_full 26.00
_diffrn_reflns_theta_max 26.00
_diffrn_reflns_theta_min 0.99
_exptl_absorpt_coefficient_mu 1.933
_exptl_absorpt_correction_T_max 0.7453
_exptl_absorpt_correction_T_min 0.6636
_exptl_absorpt_correction_type multi-scan
_exptl_absorpt_process_details sadabs
_exptl_crystal_density_diffrn 1.225
_exptl_crystal_density_method 'not measured'
_exptl_crystal_F_000 612
_exptl_crystal_size_max 0.20
_exptl_crystal_size_mid 0.14
_exptl_crystal_size_min 0.11
_refine_diff_density_max 0.298
_refine_diff_density_min -0.340
_refine_diff_density_rms 0.066
_refine_ls_extinction_method none
_refine_ls_goodness_of_fit_ref 0.998
_refine_ls_hydrogen_treatment mixed
_refine_ls_matrix_type full
_refine_ls_number_parameters 331
_refine_ls_number_reflns 6112
_refine_ls_number_restraints 6
_refine_ls_restrained_S_all 0.998
_refine_ls_R_factor_all 0.0831
_refine_ls_R_factor_gt 0.0460
_refine_ls_shift/su_max 0.001
_refine_ls_shift/su_mean 0.000
_refine_ls_structure_factor_coef Fsqd
_refine_ls_weighting_details 'calc w=1/[\s^2^(Fo^2^)+(0.0576P)^2^+0.0000P] where P=(Fo^2^+2Fc^2^)/3'
_refine_ls_weighting_scheme calc
_refine_ls_wR_factor_gt 0.0961
_refine_ls_wR_factor_ref 0.1182
_reflns_number_gt 4267
_reflns_number_total 6112
_reflns_threshold_expression >2sigma(I)
_cod_data_source_file om400856d_si_002.cif
_cod_data_source_block 1
_cod_original_sg_symbol_H-M P-1
_cod_database_code 4082732

loop_
_symmetry_equiv_pos_as_xyz
'x, y, z'
'-x, -y, -z'

loop_
_atom_site_label
_atom_site_type_symbol
_atom_site_fract_x
_atom_site_fract_y
_atom_site_fract_z
_atom_site_U_iso_or_equiv
_atom_site_adp_type
_atom_site_occupancy
_atom_site_symmetry_multiplicity
_atom_site_calc_flag
_atom_site_refinement_flags
Y1 Y -0.01321(4) 0.86767(4) 0.692444(17) 0.04108(13) Uani 1 1 d .
Si1 Si 0.16695(14) 0.64000(12) 0.83790(6) 0.0590(3) Uani 1 1 d .
Si2 Si -0.31887(13) 1.11965(12) 0.80605(5) 0.0508(3) Uani 1 1 d .
N1 N 0.0402(3) 0.7815(3) 0.80036(14) 0.0469(8) Uani 1 1 d .
N2 N -0.1579(3) 0.9811(3) 0.78749(14) 0.0449(7) Uani 1 1 d .
N3 N 0.2063(4) 0.6527(4) 0.66445(17) 0.0625(9) Uani 1 1 d .
C1 C -0.0873(4) 0.8700(4) 0.82492(17) 0.0441(9) Uani 1 1 d .
C2 C -0.1615(5) 0.8371(4) 0.88968(18) 0.0517(10) Uani 1 1 d .
C3 C -0.1574(6) 0.9257(5) 0.9452(2) 0.0694(13) Uani 1 1 d .
H3 H -0.1037 1.0097 0.9430 0.083 Uiso 1 1 calc R
C4 C -0.2317(7) 0.8904(6) 1.0030(2) 0.0944(18) Uani 1 1 d .
H4 H -0.2281 0.9499 1.0406 0.113 Uiso 1 1 calc R
C5 C -0.3106(8) 0.7697(7) 1.0064(3) 0.1024(19) Uani 1 1 d .
H5 H -0.3621 0.7473 1.0462 0.123 Uiso 1 1 calc R
C6 C -0.3160(7) 0.6812(6) 0.9530(2) 0.0905(17) Uani 1 1 d .
H6 H -0.3701 0.5975 0.9558 0.109 Uiso 1 1 calc R
C7 C -0.2415(5) 0.7152(5) 0.8948(2) 0.0657(12) Uani 1 1 d .
H7 H -0.2452 0.6539 0.8578 0.079 Uiso 1 1 calc R
C8 C 0.2963(5) 0.5628(4) 0.63808(19) 0.0507(10) Uani 1 1 d .
C9 C 0.4095(4) 0.4535(4) 0.60285(17) 0.0429(9) Uani 1 1 d .
C10 C 0.3674(5) 0.3178(4) 0.5834(2) 0.0594(11) Uani 1 1 d .
H10 H 0.2674 0.2946 0.5952 0.071 Uiso 1 1 calc R
C11 C 0.4744(6) 0.2186(5) 0.5469(2) 0.0748(14) Uani 1 1 d .
H11 H 0.4473 0.1266 0.5324 0.090 Uiso 1 1 calc R
C12 C 0.6197(6) 0.2507(6) 0.5310(2) 0.0762(14) Uani 1 1 d .
H12 H 0.6928 0.1802 0.5063 0.091 Uiso 1 1 calc R
C13 C 0.6605(5) 0.3846(5) 0.5507(2) 0.0633(12) Uani 1 1 d .
H13 H 0.7614 0.4061 0.5394 0.076 Uiso 1 1 calc R
C14 C 0.5556(4) 0.4875(4) 0.58677(18) 0.0502(10) Uani 1 1 d .
H14 H 0.5830 0.5801 0.6004 0.060 Uiso 1 1 calc R
C15 C -0.3023(7) 0.8288(10) 0.6658(5) 0.116(3) Uani 1 1 d .
H15 H -0.3838 0.9007 0.6852 0.139 Uiso 1 1 calc R
C19 C -0.2296(11) 0.8427(8) 0.6077(4) 0.108(2) Uani 1 1 d .
H19 H -0.2502 0.9262 0.5788 0.130 Uiso 1 1 calc R
C18 C -0.1219(7) 0.7173(11) 0.5973(3) 0.101(2) Uani 1 1 d .
H18 H -0.0536 0.6955 0.5599 0.122 Uiso 1 1 calc R
C17 C -0.1303(9) 0.6277(6) 0.6511(5) 0.106(2) Uani 1 1 d .
H17 H -0.0675 0.5321 0.6582 0.127 Uiso 1 1 calc R
C16 C -0.2410(11) 0.6978(14) 0.6915(3) 0.120(3) Uani 1 1 d U
H16 H -0.2719 0.6601 0.7326 0.144 Uiso 1 1 calc R
C24 C 0.2008(7) 1.0526(7) 0.6924(3) 0.0869(18) Uani 1 1 d .
H24 H 0.2659 1.0417 0.7281 0.104 Uiso 1 1 calc R
C23 C 0.2309(5) 0.9752(5) 0.6339(3) 0.0748(14) Uani 1 1 d .
H23 H 0.3198 0.9021 0.6223 0.090 Uiso 1 1 calc R
C22 C 0.1099(6) 1.0233(5) 0.5961(2) 0.0719(13) Uani 1 1 d .
H22 H 0.1005 0.9891 0.5533 0.086 Uiso 1 1 calc R
C21 C 0.0037(6) 1.1286(5) 0.6294(3) 0.0742(14) Uani 1 1 d .
H21 H -0.0915 1.1792 0.6138 0.089 Uiso 1 1 calc R
C20 C 0.0584(7) 1.1489(5) 0.6898(3) 0.0801(16) Uani 1 1 d .
H20 H 0.0086 1.2155 0.7230 0.096 Uiso 1 1 calc R
C25 C 0.3690(5) 0.6535(6) 0.8069(3) 0.0914(17) Uani 1 1 d .
H25A H 0.3700 0.6736 0.7600 0.137 Uiso 1 1 calc R
H25B H 0.4378 0.5578 0.8152 0.137 Uiso 1 1 calc R
H25C H 0.4052 0.7363 0.8291 0.137 Uiso 1 1 calc R
C26 C 0.1681(7) 0.6567(7) 0.9284(3) 0.110(2) Uani 1 1 d .
H26A H 0.1765 0.7609 0.9399 0.166 Uiso 1 1 calc R
H26B H 0.2568 0.5870 0.9442 0.166 Uiso 1 1 calc R
H26C H 0.0715 0.6310 0.9484 0.166 Uiso 1 1 calc R
C27 C 0.1264(6) 0.4499(5) 0.8173(3) 0.0937(17) Uani 1 1 d .
H27A H 0.0330 0.4308 0.8423 0.141 Uiso 1 1 calc R
H27B H 0.2148 0.3726 0.8278 0.141 Uiso 1 1 calc R
H27C H 0.1098 0.4459 0.7708 0.141 Uiso 1 1 calc R
C28 C -0.2766(6) 1.2641(5) 0.8648(3) 0.0900(16) Uani 1 1 d .
H28A H -0.2726 1.2205 0.9085 0.135 Uiso 1 1 calc R
H28B H -0.3586 1.3533 0.8644 0.135 Uiso 1 1 calc R
H28C H -0.1764 1.2941 0.8520 0.135 Uiso 1 1 calc R
C29 C -0.4928(5) 1.0421(5) 0.8389(2) 0.0742(13) Uani 1 1 d .
H29A H -0.5069 0.9555 0.8126 0.111 Uiso 1 1 calc R
H29B H -0.5851 1.1209 0.8375 0.111 Uiso 1 1 calc R
H29C H -0.4779 1.0093 0.8839 0.111 Uiso 1 1 calc R
C30 C -0.3767(6) 1.2245(5) 0.7304(2) 0.0921(17) Uani 1 1 d .
H30A H -0.2949 1.2811 0.7151 0.138 Uiso 1 1 calc R
H30B H -0.4738 1.2953 0.7394 0.138 Uiso 1 1 calc R
H30C H -0.3919 1.1524 0.6969 0.138 Uiso 1 1 calc R

loop_
_atom_site_aniso_label
_atom_site_aniso_U_11
_atom_site_aniso_U_22
_atom_site_aniso_U_33
_atom_site_aniso_U_23
_atom_site_aniso_U_13
_atom_site_aniso_U_12
Y1 0.0400(2) 0.0392(2) 0.0431(2) -0.00278(15) -0.00049(15) -0.00430(15)
Si1 0.0625(8) 0.0415(6) 0.0707(8) 0.0040(6) -0.0205(6) 0.0031(5)
Si2 0.0536(7) 0.0421(6) 0.0512(6) -0.0025(5) 0.0034(5) 0.0060(5)
N1 0.0460(19) 0.0419(18) 0.0498(19) -0.0008(15) -0.0073(15) 0.0025(14)
N2 0.0475(18) 0.0413(17) 0.0417(17) 0.0045(14) 0.0000(14) 0.0035(14)
N3 0.057(2) 0.054(2) 0.074(2) -0.0116(19) 0.0040(19) -0.0006(18)
C1 0.050(2) 0.040(2) 0.041(2) -0.0023(17) -0.0061(18) -0.0052(18)
C2 0.062(3) 0.048(2) 0.043(2) 0.0034(19) -0.0029(19) -0.001(2)
C3 0.098(4) 0.058(3) 0.052(3) -0.002(2) -0.005(3) -0.013(3)
C4 0.143(5) 0.091(4) 0.048(3) -0.008(3) 0.012(3) -0.019(4)
C5 0.145(6) 0.098(4) 0.061(3) 0.014(3) 0.020(3) -0.024(4)
C6 0.124(5) 0.085(4) 0.068(3) 0.013(3) 0.009(3) -0.039(3)
C7 0.089(3) 0.062(3) 0.048(2) 0.008(2) -0.001(2) -0.018(3)
C8 0.053(3) 0.048(2) 0.050(2) 0.001(2) -0.002(2) -0.006(2)
C9 0.046(2) 0.038(2) 0.043(2) 0.0036(16) -0.0027(17) -0.0001(17)
C10 0.064(3) 0.042(2) 0.072(3) 0.002(2) 0.002(2) -0.013(2)
C11 0.097(4) 0.046(3) 0.077(3) -0.014(2) 0.002(3) -0.003(3)
C12 0.090(4) 0.075(3) 0.052(3) -0.007(2) 0.012(3) 0.017(3)
C13 0.048(3) 0.079(3) 0.059(3) 0.008(2) 0.001(2) -0.001(2)
C14 0.050(2) 0.048(2) 0.052(2) 0.0021(19) -0.0114(19) -0.0048(19)
C15 0.048(3) 0.127(6) 0.171(8) -0.087(6) -0.022(4) 0.001(4)
C19 0.145(7) 0.084(5) 0.115(5) 0.034(4) -0.087(5) -0.051(5)
C18 0.084(4) 0.153(6) 0.080(4) -0.070(4) 0.024(3) -0.064(5)
C17 0.095(5) 0.050(3) 0.184(8) 0.001(4) -0.070(5) -0.024(3)
C16 0.118(6) 0.212(9) 0.063(4) 0.005(5) -0.015(4) -0.121(7)
C24 0.094(4) 0.100(4) 0.086(4) 0.029(3) -0.034(3) -0.064(4)
C23 0.049(3) 0.059(3) 0.113(4) 0.012(3) 0.014(3) -0.007(2)
C22 0.087(4) 0.077(3) 0.055(3) 0.002(2) 0.013(3) -0.028(3)
C21 0.060(3) 0.061(3) 0.098(4) 0.030(3) 0.001(3) -0.005(2)
C20 0.112(5) 0.056(3) 0.074(4) -0.014(3) 0.037(3) -0.035(3)
C25 0.061(3) 0.074(3) 0.139(5) -0.002(3) -0.037(3) -0.001(3)
C26 0.128(5) 0.106(4) 0.084(4) 0.014(3) -0.042(4) 0.030(4)
C27 0.095(4) 0.044(3) 0.142(5) 0.014(3) -0.026(4) -0.008(3)
C28 0.097(4) 0.055(3) 0.114(4) -0.020(3) -0.011(3) 0.001(3)
C29 0.059(3) 0.073(3) 0.087(3) -0.005(3) 0.005(2) -0.003(2)
C30 0.096(4) 0.080(3) 0.079(3) 0.020(3) 0.009(3) 0.039(3)

loop_
_atom_type_symbol
_atom_type_description
_atom_type_scat_dispersion_real
_atom_type_scat_dispersion_imag
_atom_type_scat_source
C C 0.0033 0.0016 'International Tables Vol C Tables 4.2.6.8 and 6.1.1.4'
H H 0.0000 0.0000 'International Tables Vol C Tables 4.2.6.8 and 6.1.1.4'
N N 0.0061 0.0033 'International Tables Vol C Tables 4.2.6.8 and 6.1.1.4'
Si Si 0.0817 0.0704 'International Tables Vol C Tables 4.2.6.8 and 6.1.1.4'
Y Y -2.7962 3.5667 'International Tables Vol C Tables 4.2.6.8 and 6.1.1.4'

loop_
_geom_angle_atom_site_label_1
_geom_angle_atom_site_label_2
_geom_angle_atom_site_label_3
_geom_angle
N1 Y1 N2 57.09(10)
N1 Y1 N3 81.63(11)
N2 Y1 N3 138.71(11)
N1 Y1 C21 133.40(15)
N2 Y1 C21 96.12(14)
N3 Y1 C21 115.23(14)
N1 Y1 C19 136.35(19)
N2 Y1 C19 104.7(3)
N3 Y1 C19 104.9(2)
C21 Y1 C19 83.56(17)
N1 Y1 C22 139.39(14)
N2 Y1 C22 124.64(13)
N3 Y1 C22 86.46(14)
C21 Y1 C22 29.51(13)
C19 Y1 C22 84.2(2)
N1 Y1 C20 103.59(15)
N2 Y1 C20 77.95(12)
N3 Y1 C20 116.55(15)
C21 Y1 C20 29.84(15)
C19 Y1 C20 110.89(19)
C22 Y1 C20 48.98(14)
N1 Y1 C18 127.7(2)
N2 Y1 C18 126.91(14)
N3 Y1 C18 76.1(2)
C21 Y1 C18 98.9(3)
C19 Y1 C18 29.04(18)
C22 Y1 C18 85.9(2)
C20 Y1 C18 128.7(3)
N1 Y1 C17 98.5(2)
N2 Y1 C17 111.5(3)
N3 Y1 C17 70.53(18)
C21 Y1 C17 127.9(2)
C19 Y1 C17 47.79(17)
C22 Y1 C17 113.8(3)
C20 Y1 C17 157.6(2)
C18 Y1 C17 29.41(19)
N1 Y1 C15 109.7(3)
N2 Y1 C15 79.74(19)
N3 Y1 C15 117.33(16)
C21 Y1 C15 100.3(3)
C19 Y1 C15 28.8(2)
C22 Y1 C15 110.3(3)
C20 Y1 C15 119.3(3)
C18 Y1 C15 47.57(18)
C17 Y1 C15 47.14(19)
N1 Y1 C24 92.13(13)
N2 Y1 C24 94.24(17)
N3 Y1 C24 87.74(18)
C21 Y1 C24 48.93(16)
C19 Y1 C24 130.68(18)
C22 Y1 C24 48.53(15)
C20 Y1 C24 29.98(15)
C18 Y1 C24 132.7(2)
C17 Y1 C24 154.0(3)
C15 Y1 C24 148.2(3)
N1 Y1 C16 89.55(17)
N2 Y1 C16 84.1(2)
N3 Y1 C16 95.6(3)
C21 Y1 C16 128.1(3)
C19 Y1 C16 47.22(19)
C22 Y1 C16 130.34(18)
C20 Y1 C16 146.5(3)
C18 Y1 C16 47.45(17)
C17 Y1 C16 28.3(2)
C15 Y1 C16 28.4(2)
C24 Y1 C16 176.5(3)
N1 Si1 C27 110.6(2)
N1 Si1 C25 108.0(2)
C27 Si1 C25 108.4(2)
N1 Si1 C26 115.1(2)
C27 Si1 C26 109.1(3)
C25 Si1 C26 105.4(3)
N2 Si2 C30 108.85(18)
N2 Si2 C29 113.74(18)
C30 Si2 C29 106.5(2)
N2 Si2 C28 112.5(2)
C30 Si2 C28 106.5(2)
C29 Si2 C28 108.3(2)
C1 N1 Si1 129.6(3)
C1 N1 Y1 91.6(2)
Si1 N1 Y1 137.98(16)
C1 N2 Si2 129.5(3)
C1 N2 Y1 90.7(2)
Si2 N2 Y1 138.39(16)
C8 N3 Y1 164.8(3)
N1 C1 N2 118.3(3)
N1 C1 C2 121.4(3)
N2 C1 C2 119.9(3)
N1 C1 Y1 59.64(19)
N2 C1 Y1 60.39(18)
C2 C1 Y1 161.3(3)
C7 C2 C3 118.3(4)
C7 C2 C1 118.5(3)
C3 C2 C1 123.2(4)
C4 C3 C2 119.9(4)
C5 C4 C3 120.4(5)
C6 C5 C4 120.9(5)
C5 C6 C7 119.2(5)
C6 C7 C2 121.3(4)
N3 C8 C9 177.8(4)
C14 C9 C10 121.3(4)
C14 C9 C8 119.5(3)
C10 C9 C8 119.2(3)
C11 C10 C9 118.3(4)
C12 C11 C10 120.9(4)
C11 C12 C13 120.5(4)
C14 C13 C12 120.3(4)
C13 C14 C9 118.8(4)
C16 C15 C19 108.3(7)
C16 C15 Y1 76.0(4)
C19 C15 Y1 75.1(4)
C15 C19 C18 108.0(6)
C15 C19 Y1 76.1(3)
C18 C19 Y1 75.8(3)
C19 C18 C17 106.7(6)
C19 C18 Y1 75.1(3)
C17 C18 Y1 75.3(3)
C16 C17 C18 107.8(6)
C16 C17 Y1 76.2(4)
C18 C17 Y1 75.3(3)
C17 C16 C15 109.2(7)
C17 C16 Y1 75.5(3)
C15 C16 Y1 75.6(4)
C23 C24 C20 108.2(5)
C23 C24 Y1 75.4(3)
C20 C24 Y1 74.8(3)
C22 C23 C24 107.5(5)
C22 C23 Y1 74.9(3)
C24 C23 Y1 74.8(3)
C23 C22 C21 109.3(5)
C23 C22 Y1 76.0(3)
C21 C22 Y1 74.8(2)
C22 C21 C20 108.4(5)
C22 C21 Y1 75.7(3)
C20 C21 Y1 75.5(3)
C21 C20 C24 106.7(5)
C21 C20 Y1 74.7(3)
C24 C20 Y1 75.2(3)

loop_
_geom_bond_atom_site_label_1
_geom_bond_atom_site_label_2
_geom_bond_distance
Y1 N1 2.393(3)
Y1 N2 2.410(3)
Y1 N3 2.526(4)
Y1 C21 2.681(4)
Y1 C19 2.685(5)
Y1 C22 2.691(4)
Y1 C20 2.692(4)
Y1 C18 2.694(5)
Y1 C17 2.694(5)
Y1 C15 2.696(6)
Y1 C24 2.697(4)
Y1 C16 2.702(5)
Si1 N1 1.742(3)
Si1 C27 1.853(5)
Si1 C25 1.868(5)
Si1 C26 1.875(5)
Si2 N2 1.740(3)
Si2 C30 1.862(5)
Si2 C29 1.866(5)
Si2 C28 1.876(5)
N1 C1 1.333(4)
N2 C1 1.340(4)
N3 C8 1.145(5)
C1 C2 1.499(5)
C2 C7 1.392(6)
C2 C3 1.404(5)
C3 C4 1.385(6)
C4 C5 1.375(7)
C5 C6 1.371(7)
C6 C7 1.387(6)
C8 C9 1.440(5)
C9 C14 1.384(5)
C9 C10 1.395(5)
C10 C11 1.374(6)
C11 C12 1.370(7)
C12 C13 1.378(6)
C13 C14 1.377(5)
C15 C16 1.323(10)
C15 C19 1.338(9)
C19 C18 1.349(8)
C18 C17 1.367(9)
C17 C16 1.320(9)
C24 C23 1.388(7)
C24 C20 1.394(7)
C23 C22 1.358(6)
C22 C21 1.368(6)
C21 C20 1.383(7)
